data_7233536
loop_
_publ_author_name
'Dash, Sibananda G.'
'Thakur, Tejender S.'

_publ_section_title
;
 Cation&#x2219;&#x2219;&#x2219;Cation Hydrogen Bonds in Synephrine Salts:
 A Typical Interaction in an Unusual Environment.
;
_journal_name_full 'Physical Chemistry Chemical Physics'
_journal_paper_doi 10.1039/C9CP03164B
_journal_year 2019
_chemical_formula_moiety 'C9 H14 N O2, 0.5(C6 H8 O4), H2 O'
_chemical_formula_sum 'C12 H20 N O5'
_chemical_formula_weight 258.29
_chemical_name_common '(+/-)-Synephrine adipic acid (1:0.5) Salt Monohydrate'
_chemical_name_systematic '(+/-)-Synephrine adipic acid (1:0.5) Salt Monohydrate'
_space_group_crystal_system monoclinic
_space_group_IT_number 15
_space_group_name_Hall '-C 2yc'
_space_group_name_H-M_alt 'C 1 2/c 1'
_symmetry_space_group_name_Hall '-C 2yc'
_symmetry_space_group_name_H-M 'C 1 2/c 1'
_atom_sites_solution_hydrogens mixed
_audit_creation_method SHELXL-2014/7
_audit_update_record
;
2017-03-01 deposited with the CCDC.    2019-08-27 downloaded from the CCDC.
;
_cell_angle_alpha 90
_cell_angle_beta 99.968(7)
_cell_angle_gamma 90
_cell_formula_units_Z 8
_cell_length_a 28.0334(19)
_cell_length_b 5.4264(2)
_cell_length_c 18.2828(10)
_cell_measurement_reflns_used 10370
_cell_measurement_temperature 293(2)
_cell_measurement_theta_max 27.6
_cell_measurement_theta_min 2.9
_cell_volume 2739.2(3)
_computing_cell_refinement
;
CrystalClear-SM Expert 2.1 b28 (Rigaku, 2013)
;
_computing_data_collection
;
CrystalClear-SM Expert 2.1 b28 (Rigaku, 2013)
;
_computing_data_reduction
;
CrystalClear-SM Expert 2.1 b28 (Rigaku, 2013)
;
_computing_structure_refinement 'SHELXL-2014/7 (Sheldrick, 2014)'
_computing_structure_solution 'SHELXL-2014/7 (Sheldrick, 2014)'
_diffrn_ambient_temperature 293(2)
_diffrn_detector CCD
_diffrn_detector_area_resol_mean 28.5714
_diffrn_measured_fraction_theta_full 0.999
_diffrn_measured_fraction_theta_max 0.998
_diffrn_measurement_details
;
scan:
    Number of images: 100
               Slice: -30.0000 - 70.0000
         Image width: 1.0000
            Exp time: 4.0000
       Rotation axis: Omega
               Omega: 0.0000
               Kappa: 60.0000
                 Phi: 0.0000
                 XTD: 44.5925
              2theta: -19.7185
scan:
    Number of images: 100
               Slice: -30.0000 - 70.0000
         Image width: 1.0000
            Exp time: 4.0000
       Rotation axis: Omega
               Omega: 0.0000
               Kappa: 60.0000
                 Phi: 90.0000
                 XTD: 44.5925
              2theta: -19.7185
scan:
    Number of images: 100
               Slice: -110.0000 - -10.0000
         Image width: 1.0000
            Exp time: 4.0000
       Rotation axis: Omega
               Omega: 0.0000
               Kappa: -60.0000
                 Phi: 180.0000
                 XTD: 44.5925
              2theta: -19.7185
scan:
    Number of images: 100
               Slice: -110.0000 - -10.0000
         Image width: 1.0000
            Exp time: 4.0000
       Rotation axis: Omega
               Omega: 0.0000
               Kappa: -60.0000
                 Phi: 270.0000
                 XTD: 44.5925
              2theta: -19.7185

;
_diffrn_measurement_device
;
AFC12 (Right): Kappa 3 circle
;
_diffrn_measurement_device_type
;
Rigaku Saturn724+ (4x4 bin mode)
;
_diffrn_measurement_method 'profile data from \w-scans'
_diffrn_measurement_specimen_support Loop
_diffrn_orient_matrix_type XPlain
_diffrn_orient_matrix_UB_11 -0.001594
_diffrn_orient_matrix_UB_12 -0.161054
_diffrn_orient_matrix_UB_13 -0.017487
_diffrn_orient_matrix_UB_21 0.053359
_diffrn_orient_matrix_UB_22 0.020222
_diffrn_orient_matrix_UB_23 -0.003055
_diffrn_orient_matrix_UB_31 0.015309
_diffrn_orient_matrix_UB_32 -0.087253
_diffrn_orient_matrix_UB_33 0.031570
_diffrn_radiation_monochromator Confocal
_diffrn_radiation_type MoK\a
_diffrn_radiation_wavelength 0.71075
_diffrn_reflns_av_R_equivalents 0.0589
_diffrn_reflns_av_unetI/netI 0.0607
_diffrn_reflns_Laue_measured_fraction_full 0.999
_diffrn_reflns_Laue_measured_fraction_max 0.998
_diffrn_reflns_limit_h_max 29
_diffrn_reflns_limit_h_min -36
_diffrn_reflns_limit_k_max 5
_diffrn_reflns_limit_k_min -7
_diffrn_reflns_limit_l_max 23
_diffrn_reflns_limit_l_min -19
_diffrn_reflns_number 11505
_diffrn_reflns_point_group_measured_fraction_full 0.999
_diffrn_reflns_point_group_measured_fraction_max 0.998
_diffrn_reflns_theta_full 25.242
_diffrn_reflns_theta_max 27.478
_diffrn_reflns_theta_min 2.907
_diffrn_reflns_transf_matrix_11 -0.001594
_diffrn_reflns_transf_matrix_12 -0.161054
_diffrn_reflns_transf_matrix_13 -0.017487
_diffrn_reflns_transf_matrix_21 0.053359
_diffrn_reflns_transf_matrix_22 0.020222
_diffrn_reflns_transf_matrix_23 -0.003055
_diffrn_reflns_transf_matrix_31 0.015309
_diffrn_reflns_transf_matrix_32 -0.087253
_diffrn_reflns_transf_matrix_33 0.031570
_diffrn_source MicroMax003_Mo
_exptl_absorpt_coefficient_mu 0.097
_exptl_absorpt_correction_T_max 0.981
_exptl_absorpt_correction_T_min 0.658
_exptl_absorpt_correction_type multi-scan
_exptl_absorpt_process_details 'REQAB (Rigaku, 1998)'
_exptl_crystal_colour Colorless
_exptl_crystal_density_diffrn 1.253
_exptl_crystal_description Block
_exptl_crystal_F_000 1112
_exptl_crystal_recrystallization_method 'Re-crystallisation from solvent: Methnol'
_exptl_crystal_size_max 0.440
_exptl_crystal_size_mid 0.290
_exptl_crystal_size_min 0.190
_refine_diff_density_max 0.275
_refine_diff_density_min -0.177
_refine_diff_density_rms 0.039
_refine_ls_extinction_method none
_refine_ls_goodness_of_fit_ref 1.042
_refine_ls_hydrogen_treatment mixed
_refine_ls_matrix_type full
_refine_ls_number_parameters 188
_refine_ls_number_reflns 3126
_refine_ls_number_restraints 0
_refine_ls_restrained_S_all 1.042
_refine_ls_R_factor_all 0.1202
_refine_ls_R_factor_gt 0.0674
_refine_ls_shift/su_max 0.000
_refine_ls_shift/su_mean 0.000
_refine_ls_structure_factor_coef Fsqd
_refine_ls_weighting_details 'w=1/[\s^2^(Fo^2^)+(0.0679P)^2^+2.3183P] where P=(Fo^2^+2Fc^2^)/3'
_refine_ls_weighting_scheme calc
_refine_ls_wR_factor_gt 0.1580
_refine_ls_wR_factor_ref 0.1842
_reflns_Friedel_coverage 0.000
_reflns_number_gt 1833
_reflns_number_total 3126
_reflns_threshold_expression 'I > 2\s(I)'
_cod_data_source_file c9cp03164b2.cif
_cod_data_source_block 1f
_cod_database_code 7233536
_shelx_shelxl_version_number 2014/7
_shelx_space_group_comment
;
The symmetry employed for this shelxl refinement is uniquely defined
by the following loop, which should always be used as a source of
symmetry information in preference to the above space-group names.
They are only intended as comments.
;
_shelx_estimated_absorpt_t_min 0.959
_shelx_estimated_absorpt_t_max 0.982

loop_
_space_group_symop_operation_xyz
'x, y, z'
'-x, y, -z+1/2'
'x+1/2, y+1/2, z'
'-x+1/2, y+1/2, -z+1/2'
'-x, -y, -z'
'x, -y, z-1/2'
'-x+1/2, -y+1/2, -z'
'x+1/2, -y+1/2, z-1/2'

loop_
_atom_site_label
_atom_site_type_symbol
_atom_site_fract_x
_atom_site_fract_y
_atom_site_fract_z
_atom_site_U_iso_or_equiv
_atom_site_adp_type
_atom_site_occupancy
_atom_site_site_symmetry_order
_atom_site_calc_flag
_atom_site_refinement_flags_posn
_atom_site_refinement_flags_adp
_atom_site_refinement_flags_occupancy
_atom_site_disorder_assembly
_atom_site_disorder_group
O4A O 0.6398(2) 0.1582(14) 0.0749(2) 0.0495(18) Uiso 0.483(14) 1 d . . P A 2
O4B O 0.65170(18) 0.2581(13) 0.0717(2) 0.0500(16) Uiso 0.517(14) 1 d . . P A 1
C1 C 0.52740(9) 0.5684(5) 0.12881(13) 0.0442(6) Uani 1 1 d . . . . .
C2 C 0.49989(10) 0.3813(6) 0.14903(17) 0.0629(8) Uani 1 1 d . . . . .
H2 H 0.5144 0.2632 0.1825 0.076 Uiso 1 1 calc R U . . .
C3 C 0.45120(10) 0.3628(6) 0.12116(19) 0.0698(9) Uani 1 1 d . . . . .
H3 H 0.4334 0.2329 0.1359 0.084 Uiso 1 1 calc R U . . .
C4 C 0.42878(9) 0.5336(5) 0.07204(15) 0.0531(7) Uani 1 1 d . . . . .
C5 C 0.45541(11) 0.7219(6) 0.05144(17) 0.0699(9) Uani 1 1 d . . . . .
H5 H 0.4407 0.8409 0.0185 0.084 Uiso 1 1 calc R U . . .
C6 C 0.50439(11) 0.7371(6) 0.07933(17) 0.0697(9) Uani 1 1 d . . . . .
H6 H 0.5222 0.8658 0.0640 0.084 Uiso 1 1 calc R U . . .
C7 C 0.58123(9) 0.5880(5) 0.15815(14) 0.0471(6) Uani 1 1 d . . . . .
H7 H 0.5973 0.6544 0.1189 0.056 Uiso 1 1 calc R U . . .
C8 C 0.59106(9) 0.7578(5) 0.22480(15) 0.0521(7) Uani 1 1 d . . . . .
H8A H 0.5773 0.9191 0.2116 0.062 Uiso 1 1 calc R U . . .
H8B H 0.5761 0.6921 0.2647 0.062 Uiso 1 1 calc R U . . .
C9 C 0.65854(11) 0.9009(7) 0.32301(16) 0.0732(9) Uani 1 1 d . . . . .
H9A H 0.6454 0.8101 0.3600 0.110 Uiso 1 1 calc R U . . .
H9B H 0.6461 1.0661 0.3205 0.110 Uiso 1 1 calc R U . . .
H9C H 0.6932 0.9049 0.3360 0.110 Uiso 1 1 calc R U . . .
C10 C 0.68128(9) 0.0666(5) 0.08701(14) 0.0516(7) Uani 1 1 d . . . . .
C11 C 0.70129(9) -0.0243(5) 0.02139(14) 0.0564(7) Uani 1 1 d . . . . .
H11A H 0.6749 -0.0976 -0.0131 0.068 Uiso 1 1 calc R U . . .
H11B H 0.7125 0.1173 -0.0032 0.068 Uiso 1 1 calc R U . . .
C12 C 0.74157(10) -0.2067(5) 0.03524(14) 0.0551(7) Uani 1 1 d . . . . .
H12A H 0.7310 -0.3486 0.0605 0.066 Uiso 1 1 calc R U . . .
H12B H 0.7688 -0.1333 0.0680 0.066 Uiso 1 1 calc R U . . .
N3 N 0.64446(8) 0.7796(5) 0.24979(13) 0.0511(6) Uani 1 1 d . . . . .
O1 O 0.38042(8) 0.5059(5) 0.04571(15) 0.0771(7) Uani 1 1 d . . . . .
O2 O 0.60249(7) 0.3581(3) 0.18170(11) 0.0562(5) Uani 1 1 d . . . . .
O5 O 0.69828(6) -0.0024(4) 0.15133(9) 0.0576(5) Uani 1 1 d . . . . .
O6 O 0.71227(9) 0.4013(5) 0.26088(17) 0.0842(8) Uani 1 1 d . . . . .
H1A H 0.3734(13) 0.612(7) 0.014(2) 0.093(14) Uiso 1 1 d . . . . .
H2A H 0.6200(12) 0.294(7) 0.143(2) 0.101(12) Uiso 1 1 d . . . . .
H3A H 0.6639(13) 0.621(8) 0.251(2) 0.111(13) Uiso 1 1 d . . . . .
H6A H 0.7399(15) 0.412(7) 0.293(2) 0.106(13) Uiso 1 1 d . . . . .
H3B H 0.6575(9) 0.862(5) 0.2153(15) 0.053(8) Uiso 1 1 d . . . . .
H6B H 0.7142(15) 0.303(8) 0.227(2) 0.125(18) Uiso 1 1 d . . . . .

loop_
_atom_site_aniso_label
_atom_site_aniso_U_11
_atom_site_aniso_U_22
_atom_site_aniso_U_33
_atom_site_aniso_U_23
_atom_site_aniso_U_13
_atom_site_aniso_U_12
C1 0.0435(13) 0.0466(15) 0.0426(14) -0.0028(11) 0.0074(10) 0.0072(12)
C2 0.0493(16) 0.0626(19) 0.076(2) 0.0268(16) 0.0083(14) 0.0108(14)
C3 0.0496(17) 0.065(2) 0.095(2) 0.0215(18) 0.0144(15) -0.0002(15)
C4 0.0416(14) 0.0646(18) 0.0513(16) -0.0100(13) 0.0031(11) 0.0045(13)
C5 0.0611(19) 0.076(2) 0.0643(19) 0.0227(16) -0.0126(14) 0.0015(17)
C6 0.0603(18) 0.070(2) 0.074(2) 0.0257(16) -0.0030(15) -0.0090(16)
C7 0.0466(14) 0.0520(16) 0.0438(14) 0.0001(12) 0.0110(11) 0.0049(12)
C8 0.0410(14) 0.0556(16) 0.0596(16) -0.0068(13) 0.0086(11) 0.0012(12)
C9 0.077(2) 0.091(2) 0.0515(18) -0.0153(16) 0.0110(15) -0.0189(19)
C10 0.0386(13) 0.0699(19) 0.0445(15) -0.0081(13) 0.0020(10) 0.0127(13)
C11 0.0570(17) 0.0685(19) 0.0440(15) -0.0005(13) 0.0100(12) 0.0176(14)
C12 0.0552(16) 0.0685(18) 0.0426(14) -0.0031(13) 0.0114(12) 0.0159(14)
N3 0.0470(13) 0.0595(16) 0.0462(13) -0.0018(11) 0.0068(10) -0.0005(12)
O1 0.0484(12) 0.0889(18) 0.0885(18) -0.0014(15) -0.0039(11) 0.0025(11)
O2 0.0528(11) 0.0554(12) 0.0592(12) -0.0059(9) 0.0063(9) 0.0148(9)
O5 0.0485(10) 0.0831(14) 0.0405(10) -0.0015(9) 0.0060(8) 0.0171(10)
O6 0.0637(14) 0.0821(17) 0.0931(19) -0.0267(14) -0.0245(13) 0.0197(13)

loop_
_atom_type_symbol
_atom_type_description
_atom_type_scat_dispersion_real
_atom_type_scat_dispersion_imag
_atom_type_scat_source
C C 0.0033 0.0016 'International Tables Vol C Tables 4.2.6.8 and 6.1.1.4'
H H 0.0000 0.0000 'International Tables Vol C Tables 4.2.6.8 and 6.1.1.4'
N N 0.0061 0.0033 'International Tables Vol C Tables 4.2.6.8 and 6.1.1.4'
O O 0.0106 0.0060 'International Tables Vol C Tables 4.2.6.8 and 6.1.1.4'

loop_
_geom_angle_atom_site_label_1
_geom_angle_atom_site_label_2
_geom_angle_atom_site_label_3
_geom_angle
_geom_angle_site_symmetry_1
_geom_angle_site_symmetry_3
C2 C1 C6 117.0(2) . .
C2 C1 C7 122.1(2) . .
C6 C1 C7 120.9(2) . .
C1 C2 C3 121.7(3) . .
C1 C2 H2 119.2 . .
C3 C2 H2 119.2 . .
C4 C3 C2 120.5(3) . .
C4 C3 H3 119.7 . .
C2 C3 H3 119.7 . .
C5 C4 C3 118.8(2) . .
C5 C4 O1 123.1(3) . .
C3 C4 O1 118.2(3) . .
C4 C5 C6 120.1(3) . .
C4 C5 H5 119.9 . .
C6 C5 H5 119.9 . .
C1 C6 C5 121.9(3) . .
C1 C6 H6 119.0 . .
C5 C6 H6 119.0 . .
O2 C7 C8 106.4(2) . .
O2 C7 C1 112.7(2) . .
C8 C7 C1 111.05(19) . .
O2 C7 H7 108.9 . .
C8 C7 H7 108.9 . .
C1 C7 H7 108.9 . .
N3 C8 C7 109.1(2) . .
N3 C8 H8A 109.9 . .
C7 C8 H8A 109.9 . .
N3 C8 H8B 109.9 . .
C7 C8 H8B 109.9 . .
H8A C8 H8B 108.3 . .
N3 C9 H9A 109.5 . .
N3 C9 H9B 109.5 . .
H9A C9 H9B 109.5 . .
N3 C9 H9C 109.5 . .
H9A C9 H9C 109.5 . .
H9B C9 H9C 109.5 . .
O5 C10 O4A 118.6(3) . .
O5 C10 O4B 123.8(3) . .
O5 C10 C11 121.5(2) . .
O4A C10 C11 117.2(3) . .
O4B C10 C11 113.3(3) . .
C12 C11 C10 117.5(2) . .
C12 C11 H11A 107.9 . .
C10 C11 H11A 107.9 . .
C12 C11 H11B 107.9 . .
C10 C11 H11B 107.9 . .
H11A C11 H11B 107.2 . .
C11 C12 C12 113.5(3) . 7_645
C11 C12 H12A 108.9 . .
C12 C12 H12A 108.9 7_645 .
C11 C12 H12B 108.9 . .
C12 C12 H12B 108.9 7_645 .
H12A C12 H12B 107.7 . .
C9 N3 C8 114.1(2) . .
C9 N3 H3A 107(2) . .
C8 N3 H3A 117(2) . .
C9 N3 H3B 109.5(17) . .
C8 N3 H3B 109.3(16) . .
H3A N3 H3B 99(3) . .
C4 O1 H1A 106(3) . .
C7 O2 H2A 109(2) . .
H6A O6 H6B 112(4) . .

loop_
_geom_bond_atom_site_label_1
_geom_bond_atom_site_label_2
_geom_bond_distance
_geom_bond_site_symmetry_2
O4A C10 1.249(4) .
O4B C10 1.329(5) .
C1 C2 1.364(4) .
C1 C6 1.368(4) .
C1 C7 1.515(3) .
C2 C3 1.376(4) .
C2 H2 0.9300 .
C3 C4 1.366(4) .
C3 H3 0.9300 .
C4 C5 1.356(4) .
C4 O1 1.366(3) .
C5 C6 1.382(4) .
C5 H5 0.9300 .
C6 H6 0.9300 .
C7 O2 1.418(3) .
C7 C8 1.514(4) .
C7 H7 0.9800 .
C8 N3 1.492(3) .
C8 H8A 0.9700 .
C8 H8B 0.9700 .
C9 N3 1.483(3) .
C9 H9A 0.9600 .
C9 H9B 0.9600 .
C9 H9C 0.9600 .
C10 O5 1.247(3) .
C10 C11 1.493(3) .
C11 C12 1.490(3) .
C11 H11A 0.9700 .
C11 H11B 0.9700 .
C12 C12 1.522(5) 7_645
C12 H12A 0.9700 .
C12 H12B 0.9700 .
N3 H3A 1.01(4) .
N3 H3B 0.90(3) .
O1 H1A 0.82(4) .
O2 H2A 1.00(4) .
O6 H6A 0.89(4) .
O6 H6B 0.82(5) .

loop_
_geom_torsion_atom_site_label_1
_geom_torsion_atom_site_label_2
_geom_torsion_atom_site_label_3
_geom_torsion_atom_site_label_4
_geom_torsion
_geom_torsion_site_symmetry_4
C6 C1 C2 C3 -0.1(4) .
C7 C1 C2 C3 -178.9(3) .
C1 C2 C3 C4 -0.2(5) .
C2 C3 C4 C5 -0.1(5) .
C2 C3 C4 O1 179.6(3) .
C3 C4 C5 C6 0.7(5) .
O1 C4 C5 C6 -179.0(3) .
C2 C1 C6 C5 0.7(5) .
C7 C1 C6 C5 179.6(3) .
C4 C5 C6 C1 -1.1(5) .
C2 C1 C7 O2 23.8(3) .
C6 C1 C7 O2 -155.0(3) .
C2 C1 C7 C8 -95.5(3) .
C6 C1 C7 C8 85.7(3) .
O2 C7 C8 N3 59.3(3) .
C1 C7 C8 N3 -177.7(2) .
O5 C10 C11 C12 1.7(4) .
O4A C10 C11 C12 -159.4(5) .
O4B C10 C11 C12 169.0(4) .
C10 C11 C12 C12 178.4(3) 7_645
C7 C8 N3 C9 -168.7(2) .
